data_7246402
loop_
_publ_author_name
'Gil-Garc\'ia, Rub\'en'
'Madariaga, Gotzon'
'Jim\'enez-P\'erez, Alondra'
'Herr\'an-Torres, Ignacio'
'Gago-Gonz\'alez, Adri\'an'
'Ugalde, Mar\'ia'
'Januskaitis, Vaidas'
'Barrera-Garc\'ia, Joaqu\'in'
'Insausti, Maite'
'S. Galletero, Mar\'ia'
'Borr\'as, Joaqu\'in'
'Cuevas, Jos\'e Vicente'
'Pedrido, Rosa'
'G\'omez-Saiz, Patricia'
'Lezama, Luis'
'Garc\'ia-Tojal, Javier'

_publ_section_title
;
 Perchlorate-induced structural diversity in thiosemicarbazone copper(ii)
 complexes provides insights to understand the reactivity in acidic and
 basic media
;
_journal_issue 15
_journal_name_full CrystEngComm
_journal_page_first 2213
_journal_page_last 2226
_journal_paper_doi 10.1039/D3CE00119A
_journal_volume 25
_journal_year 2023
_chemical_formula_moiety 'C21 H21 Cu2 N12 S3, Cl O4, 2(H2 O)'
_chemical_formula_sum 'C21 H25 Cl Cu2 N12 O6 S3'
_chemical_formula_weight 800.24
_space_group_IT_number 14
_space_group_name_Hall '-P 2yn'
_space_group_name_H-M_alt 'P 1 21/n 1'
_symmetry_cell_setting monoclinic
_symmetry_space_group_name_Hall '-P 2yn'
_symmetry_space_group_name_H-M 'P 1 21/n 1'
_atom_sites_solution_hydrogens mixed
_atom_sites_solution_primary direct
_audit_creation_date 2020-11-09T16:46:21-00:00
_audit_creation_method 'WinGX routine CIF_UPDATE'
_audit_update_record
;
2022-11-04 deposited with the CCDC.	2023-03-06 downloaded from the CCDC.
;
_cell_angle_alpha 90
_cell_angle_beta 91.860(14)
_cell_angle_gamma 90
_cell_formula_units_Z 4
_cell_length_a 16.963(3)
_cell_length_b 10.1822(13)
_cell_length_c 18.387(3)
_cell_measurement_reflns_used 8769
_cell_measurement_temperature 293(2)
_cell_measurement_theta_max 58.20
_cell_measurement_theta_min 3.31
_cell_volume 3174.1(9)
_computing_molecular_graphics 'ORTEP-3 for Windows (Farrugia, 2012)'
_computing_publication_material 'WinGX publication routines (Farrugia, 2012)'
_computing_structure_refinement 'SHELXL-2018/3 (Sheldrick, 2018)'
_computing_structure_solution 'SHELXS-2013 (Sheldrick, 2008)'
_diffrn_ambient_temperature 293(2)
_diffrn_measured_fraction_theta_full 0.97
_diffrn_measured_fraction_theta_max 0.923
_diffrn_measurement_device_type 'STOE Stadivari'
_diffrn_radiation_type MoK\a
_diffrn_radiation_wavelength 0.71069
_diffrn_reflns_av_R_equivalents 0.0898
_diffrn_reflns_av_unetI/netI 0.1736
_diffrn_reflns_Laue_measured_fraction_full 0.97
_diffrn_reflns_Laue_measured_fraction_max 0.923
_diffrn_reflns_limit_h_max 24
_diffrn_reflns_limit_h_min -21
_diffrn_reflns_limit_k_max 14
_diffrn_reflns_limit_k_min -6
_diffrn_reflns_limit_l_max 26
_diffrn_reflns_limit_l_min -25
_diffrn_reflns_number 34357
_diffrn_reflns_point_group_measured_fraction_full 0.97
_diffrn_reflns_point_group_measured_fraction_max 0.923
_diffrn_reflns_theta_full 25
_diffrn_reflns_theta_max 31.402
_diffrn_reflns_theta_min 2.6
_exptl_absorpt_coefficient_mu 1.679
_exptl_absorpt_correction_T_max 0.7193
_exptl_absorpt_correction_T_min 0.7162
_exptl_absorpt_correction_type sphere
_exptl_crystal_colour green
_exptl_crystal_density_diffrn 1.675
_exptl_crystal_density_method 'not measured'
_exptl_crystal_description prism
_exptl_crystal_F_000 1624
_exptl_crystal_size_max 0.173
_exptl_crystal_size_mid 0.169
_exptl_crystal_size_min 0.06
_exptl_crystal_size_rad 0.134
_refine_diff_density_max 0.767
_refine_diff_density_min -0.424
_refine_diff_density_rms 0.081
_refine_ls_extinction_method none
_refine_ls_goodness_of_fit_ref 0.823
_refine_ls_hydrogen_treatment mixed
_refine_ls_matrix_type full
_refine_ls_number_parameters 420
_refine_ls_number_reflns 9647
_refine_ls_number_restraints 12
_refine_ls_restrained_S_all 0.9
_refine_ls_R_factor_all 0.187
_refine_ls_R_factor_gt 0.0516
_refine_ls_shift/su_max 0.005
_refine_ls_shift/su_mean 0
_refine_ls_structure_factor_coef Fsqd
_refine_ls_weighting_details 'w=1/[\s^2^(Fo^2^)+(0.0433P)^2^] where P=(Fo^2^+2Fc^2^)/3'
_refine_ls_weighting_scheme calc
_refine_ls_wR_factor_ref 0.1234
_reflns_number_gt 3516
_reflns_number_total 9647
_reflns_threshold_expression 'I > 2\s(I)'
_cod_data_source_file d3ce00119a2.cif
_cod_data_source_block shelx_CCDC3
_cod_depositor_comments 'Adding full bibliography for 7246399--7246403.cif.'
_cod_original_sg_symbol_H-M 'P 21/n'
_cod_database_code 7246402

loop_
_space_group_symop_operation_xyz
'x, y, z'
'-x+1/2, y+1/2, -z+1/2'
'-x, -y, -z'
'x-1/2, -y-1/2, z-1/2'

loop_
_atom_site_label
_atom_site_fract_x
_atom_site_fract_y
_atom_site_fract_z
_atom_site_U_iso_or_equiv
_atom_site_adp_type
_atom_site_calc_flag
_atom_site_occupancy
_atom_site_disorder_assembly
_atom_site_disorder_group
_atom_site_type_symbol
Cu1 0.30143(3) 0.10268(5) 0.55115(3) 0.04189(15) Uani d 1 . . Cu
Cu2 0.46652(3) 0.13846(5) 0.67422(3) 0.03950(15) Uani d 1 . . Cu
S11 0.25236(9) 0.30195(12) 0.52017(7) 0.0564(4) Uani d 1 . . S
N11 0.3090(2) -0.0965(3) 0.56269(17) 0.0387(8) Uani d 1 . . N
N21 0.1913(2) 0.0638(4) 0.57509(19) 0.0419(9) Uani d 1 . . N
N31 0.1362(2) 0.1591(4) 0.5814(2) 0.0502(10) Uani d 1 . . N
N41 0.1131(3) 0.3778(4) 0.5638(2) 0.0670(13) Uani d 1 . . N
H41A 0.067579 0.368015 0.582383 0.101 Uiso calc 1 . . H
H41B 0.127627 0.453877 0.549016 0.101 Uiso calc 1 . . H
C11 0.3700(3) -0.1771(4) 0.5550(2) 0.0499(12) Uani d 1 . . C
H11 0.417401 -0.142024 0.539802 0.075 Uiso calc 1 . . H
C21 0.3661(3) -0.3103(5) 0.5684(3) 0.0559(14) Uani d 1 . . C
H21 0.40998 -0.363639 0.562782 0.084 Uiso calc 1 . . H
C31 0.2956(4) -0.3625(5) 0.5904(3) 0.0585(14) Uani d 1 . . C
H31 0.291447 -0.452002 0.599656 0.088 Uiso calc 1 . . H
C41 0.2313(3) -0.2810(4) 0.5987(2) 0.0513(12) Uani d 1 . . C
H41 0.183399 -0.314455 0.613459 0.077 Uiso calc 1 . . H
C51 0.2400(3) -0.1490(4) 0.5845(2) 0.0430(11) Uani d 1 . . C
C61 0.1758(3) -0.0558(5) 0.5901(2) 0.0471(12) Uani d 1 . . C
H61 0.125933 -0.081724 0.603991 0.071 Uiso calc 1 . . H
C71 0.1613(3) 0.2744(5) 0.5578(3) 0.0511(13) Uani d 1 . . C
S12 0.43186(7) 0.13070(10) 0.52791(6) 0.0437(3) Uani d 1 . . S
N12 0.5111(2) 0.2406(4) 0.7797(2) 0.0507(10) Uani d 1 . . N
N22 0.4860(2) 0.3275(3) 0.6416(2) 0.0464(10) Uani d 1 . . N
N32 0.4747(2) 0.3814(4) 0.5746(2) 0.0510(10) Uani d 1 . . N
N42 0.4319(3) 0.3574(4) 0.4581(2) 0.0598(12) Uani d 1 . . N
H42A 0.441068 0.43962 0.451918 0.09 Uiso calc 1 . . H
H42B 0.413499 0.310741 0.422402 0.09 Uiso calc 1 . . H
C12 0.5188(3) 0.2000(6) 0.8478(3) 0.0683(16) Uani d 1 . . C
H12 0.510354 0.11154 0.857516 0.102 Uiso calc 1 . . H
C22 0.5387(4) 0.2814(7) 0.9052(3) 0.0796(19) Uani d 1 . . C
H22 0.542582 0.248738 0.95237 0.119 Uiso calc 1 . . H
C32 0.5526(3) 0.4115(7) 0.8915(3) 0.0759(17) Uani d 1 . . C
H32 0.567432 0.468019 0.929297 0.114 Uiso calc 1 . . H
C42 0.5442(3) 0.4579(5) 0.8209(3) 0.0587(14) Uani d 1 . . C
H42 0.552571 0.545961 0.810101 0.088 Uiso calc 1 . . H
C52 0.5229(3) 0.3685(4) 0.7669(2) 0.0461(11) Uani d 1 . . C
C62 0.5104(3) 0.4112(5) 0.6915(3) 0.0515(12) Uani d 1 . . C
H62 0.519881 0.498147 0.679 0.077 Uiso calc 1 . . H
C72 0.4466(3) 0.3011(4) 0.5240(2) 0.0434(11) Uani d 1 . . C
S13 0.33374(7) 0.16051(10) 0.69985(6) 0.0402(3) Uani d 1 . . S
N13 0.5782(2) 0.0605(4) 0.6595(2) 0.0467(10) Uani d 1 . . N
N23 0.4498(2) -0.0421(3) 0.70947(18) 0.0383(8) Uani d 1 . . N
N33 0.3800(2) -0.0889(3) 0.73422(18) 0.0410(9) Uani d 1 . . N
N43 0.2537(2) -0.0349(3) 0.7558(2) 0.0494(10) Uani d 1 . . N
H43A 0.245935 -0.11368 0.770743 0.074 Uiso calc 1 . . H
H43B 0.21587 0.021339 0.755562 0.074 Uiso calc 1 . . H
C13 0.6431(3) 0.1186(5) 0.6345(3) 0.0618(14) Uani d 1 . . C
H13 0.640509 0.205523 0.619049 0.093 Uiso calc 1 . . H
C23 0.7139(3) 0.0513(6) 0.6314(3) 0.0724(16) Uani d 1 . . C
H23 0.75793 0.09268 0.613159 0.109 Uiso calc 1 . . H
C33 0.7190(3) -0.0749(6) 0.6549(3) 0.0733(17) Uani d 1 . . C
H33 0.766683 -0.119957 0.653778 0.11 Uiso calc 1 . . H
C43 0.6523(3) -0.1358(5) 0.6807(3) 0.0612(14) Uani d 1 . . C
H43 0.654327 -0.222594 0.696375 0.092 Uiso calc 1 . . H
C53 0.5829(3) -0.0652(4) 0.6826(2) 0.0445(11) Uani d 1 . . C
C63 0.5105(3) -0.1171(4) 0.7089(2) 0.0431(11) Uani d 1 . . C
H63 0.507675 -0.203417 0.725141 0.065 Uiso calc 1 . . H
C73 0.3239(3) -0.0001(4) 0.7330(2) 0.0360(10) Uani d 1 . . C
Cl1 0.61215(10) 0.82563(15) 0.91257(9) 0.0714(4) Uani d 1 . . Cl
O1 0.5502(5) 0.8250(8) 0.8659(4) 0.202(4) Uani d 1 . . O
O2 0.6171(4) 0.7028(6) 0.9465(4) 0.169(3) Uani d 1 . . O
O3 0.5958(6) 0.9076(8) 0.9628(5) 0.285(6) Uani d 1 . . O
O4 0.6775(6) 0.8484(12) 0.8870(8) 0.360(8) Uani d 1 . . O
O1W 0.38588(19) 0.6311(3) 0.76188(18) 0.0565(9) Uani d 1 . . O
H1W1 0.366(2) 0.6970(8) 0.740(2) 0.085 Uiso d 1 . . H
H2W1 0.3992(10) 0.653(3) 0.8048(3) 0.085 Uiso d 1 . . H
O2W 0.8029(5) 1.0318(8) 0.8517(4) 0.240(4) Uani d 1 . . O
H1W2 0.7814(12) 0.9565(16) 0.8509(10) 0.359 Uiso d 1 . . H
H2W2 0.8221(6) 1.0415(11) 0.8968(6) 0.359 Uiso d 1 . . H

loop_
_atom_site_aniso_label
_atom_site_aniso_U_11
_atom_site_aniso_U_22
_atom_site_aniso_U_33
_atom_site_aniso_U_12
_atom_site_aniso_U_13
_atom_site_aniso_U_23
Cu1 0.0447(3) 0.0315(3) 0.0496(3) 0.0009(3) 0.0047(3) 0.0025(2)
Cu2 0.0433(3) 0.0293(3) 0.0462(3) -0.0012(2) 0.0065(2) 0.0072(2)
S11 0.0619(9) 0.0380(7) 0.0692(9) 0.0066(6) 0.0001(7) 0.0093(6)
N11 0.047(2) 0.034(2) 0.035(2) -0.0007(18) 0.0056(17) -0.0005(15)
N21 0.040(2) 0.040(2) 0.045(2) 0.0036(18) -0.0044(17) -0.0085(16)
N31 0.044(2) 0.042(3) 0.064(3) 0.006(2) 0.000(2) -0.0081(18)
N41 0.063(3) 0.050(3) 0.088(3) 0.018(2) -0.004(3) -0.009(2)
C11 0.059(3) 0.045(3) 0.046(3) 0.003(2) 0.011(2) 0.000(2)
C21 0.076(4) 0.037(3) 0.056(3) 0.013(3) 0.011(3) -0.002(2)
C31 0.095(4) 0.028(3) 0.052(3) -0.004(3) 0.002(3) 0.001(2)
C41 0.061(4) 0.040(3) 0.053(3) -0.012(3) 0.004(2) -0.002(2)
C51 0.052(3) 0.036(3) 0.041(3) -0.006(2) -0.001(2) -0.0034(19)
C61 0.042(3) 0.042(3) 0.057(3) -0.009(2) 0.003(2) -0.005(2)
C71 0.048(3) 0.050(3) 0.055(3) 0.008(3) -0.015(2) -0.013(2)
S12 0.0497(7) 0.0314(6) 0.0507(7) -0.0018(5) 0.0147(5) 0.0024(5)
N12 0.058(3) 0.048(3) 0.046(3) -0.007(2) -0.004(2) 0.0059(18)
N22 0.050(3) 0.042(2) 0.048(3) -0.0033(19) 0.0080(19) 0.0107(17)
N32 0.069(3) 0.040(2) 0.045(2) -0.006(2) 0.006(2) 0.0105(17)
N42 0.089(3) 0.042(2) 0.049(3) -0.009(2) 0.004(2) 0.0150(18)
C12 0.075(4) 0.063(4) 0.066(4) -0.008(3) -0.015(3) 0.017(3)
C22 0.078(5) 0.106(5) 0.053(4) -0.013(4) -0.013(3) 0.012(3)
C32 0.063(4) 0.105(5) 0.059(4) -0.012(4) -0.017(3) -0.017(3)
C42 0.061(4) 0.052(3) 0.063(4) -0.005(3) -0.011(3) -0.009(3)
C52 0.047(3) 0.045(3) 0.046(3) -0.007(2) 0.001(2) -0.003(2)
C62 0.066(4) 0.040(3) 0.048(3) -0.007(3) -0.005(2) -0.001(2)
C72 0.050(3) 0.044(3) 0.036(3) -0.004(2) 0.008(2) -0.0010(19)
S13 0.0451(7) 0.0275(6) 0.0483(7) 0.0035(5) 0.0094(5) 0.0036(4)
N13 0.045(2) 0.049(3) 0.047(2) -0.0023(19) 0.0048(19) 0.0034(17)
N23 0.041(2) 0.035(2) 0.040(2) 0.0039(17) 0.0056(17) 0.0018(15)
N33 0.046(2) 0.035(2) 0.043(2) 0.0009(18) 0.0071(17) 0.0104(15)
N43 0.047(3) 0.038(2) 0.065(3) -0.0018(19) 0.020(2) 0.0055(17)
C13 0.056(3) 0.065(4) 0.065(4) -0.009(3) 0.009(3) 0.009(3)
C23 0.043(4) 0.086(5) 0.088(5) -0.010(3) 0.012(3) 0.000(3)
C33 0.043(3) 0.096(5) 0.080(4) 0.008(3) 0.000(3) -0.010(3)
C43 0.047(3) 0.065(4) 0.071(4) 0.019(3) -0.002(3) 0.002(3)
C53 0.044(3) 0.043(3) 0.045(3) 0.003(2) 0.000(2) 0.004(2)
C63 0.050(3) 0.035(3) 0.045(3) 0.002(2) 0.005(2) 0.0030(18)
C73 0.042(3) 0.032(2) 0.034(2) -0.003(2) 0.0061(19) 0.0008(16)
Cl1 0.0656(10) 0.0663(10) 0.0818(11) 0.0023(8) -0.0049(8) -0.0088(8)
O1 0.191(8) 0.289(9) 0.120(6) -0.048(6) -0.068(5) 0.064(5)
O2 0.209(8) 0.101(5) 0.197(7) 0.009(4) -0.020(5) 0.031(4)
O3 0.343(13) 0.200(8) 0.305(11) 0.088(8) -0.101(10) -0.181(8)
O4 0.149(8) 0.359(14) 0.58(2) -0.004(8) 0.181(11) 0.200(14)
O1W 0.058(2) 0.043(2) 0.069(2) 0.0026(17) 0.0051(18) 0.0086(16)
O2W 0.230(8) 0.284(9) 0.207(8) -0.160(7) 0.037(6) -0.067(7)

loop_
_atom_type_symbol
_atom_type_description
_atom_type_scat_dispersion_real
_atom_type_scat_dispersion_imag
_atom_type_scat_source
C C 0.0033 0.0016 'International Tables Vol C Tables 4.2.6.8 and 6.1.1.4'
N N 0.0061 0.0033 'International Tables Vol C Tables 4.2.6.8 and 6.1.1.4'
O O 0.0106 0.006 'International Tables Vol C Tables 4.2.6.8 and 6.1.1.4'
S S 0.1246 0.1234 'International Tables Vol C Tables 4.2.6.8 and 6.1.1.4'
Cu Cu 0.3201 1.2651 'International Tables Vol C Tables 4.2.6.8 and 6.1.1.4'
Cl Cl 0.1484 0.1585 'International Tables Vol C Tables 4.2.6.8 and 6.1.1.4'
H H 0 0 'International Tables Vol C Tables 4.2.6.8 and 6.1.1.4'

loop_
_geom_angle_atom_site_label_1
_geom_angle_atom_site_label_2
_geom_angle_atom_site_label_3
_geom_angle
_geom_angle_site_symmetry_1
_geom_angle_site_symmetry_3
_geom_angle_publ_flag
N21 Cu1 N11 80.48(15) . . ?
N21 Cu1 S11 83.82(12) . . ?
N11 Cu1 S11 159.93(11) . . ?
N21 Cu1 S12 175.07(12) . . ?
N11 Cu1 S12 94.91(11) . . ?
S11 Cu1 S12 101.06(5) . . ?
N23 Cu2 N22 177.71(15) . . ?
N23 Cu2 N13 80.12(15) . . ?
N22 Cu2 N13 99.44(15) . . ?
N23 Cu2 N12 101.00(14) . . ?
N22 Cu2 N12 76.73(14) . . ?
N13 Cu2 N12 90.36(14) . . ?
N23 Cu2 S13 82.71(11) . . ?
N22 Cu2 S13 97.78(11) . . ?
N13 Cu2 S13 162.75(11) . . ?
N12 Cu2 S13 94.54(11) . . ?
N23 Cu2 S12 105.52(10) . . ?
N22 Cu2 S12 76.73(11) . . ?
N13 Cu2 S12 91.66(11) . . ?
N12 Cu2 S12 153.35(10) . . ?
S13 Cu2 S12 91.34(4) . . ?
C71 S11 Cu1 94.57(17) . . ?
C11 N11 C51 117.9(4) . . ?
C11 N11 Cu1 130.3(3) . . ?
C51 N11 Cu1 111.7(3) . . ?
C61 N21 N31 121.2(4) . . ?
C61 N21 Cu1 116.2(3) . . ?
N31 N21 Cu1 122.4(3) . . ?
C71 N31 N21 112.1(4) . . ?
C71 N41 H41A 120 . . ?
C71 N41 H41B 120 . . ?
H41A N41 H41B 120 . . ?
N11 C11 C21 122.9(5) . . ?
N11 C11 H11 118.5 . . ?
C21 C11 H11 118.5 . . ?
C11 C21 C31 118.6(5) . . ?
C11 C21 H21 120.7 . . ?
C31 C21 H21 120.7 . . ?
C21 C31 C41 119.6(5) . . ?
C21 C31 H31 120.2 . . ?
C41 C31 H31 120.2 . . ?
C51 C41 C31 118.4(5) . . ?
C51 C41 H41 120.8 . . ?
C31 C41 H41 120.8 . . ?
N11 C51 C41 122.5(4) . . ?
N11 C51 C61 114.7(4) . . ?
C41 C51 C61 122.7(5) . . ?
N21 C61 C51 116.7(4) . . ?
N21 C61 H61 121.7 . . ?
C51 C61 H61 121.7 . . ?
N31 C71 N41 117.7(5) . . ?
N31 C71 S11 124.9(4) . . ?
N41 C71 S11 117.3(4) . . ?
C72 S12 Cu1 105.73(16) . . ?
C72 S12 Cu2 89.17(15) . . ?
Cu1 S12 Cu2 89.90(4) . . ?
C12 N12 C52 117.4(4) . . ?
C12 N12 Cu2 132.5(4) . . ?
C52 N12 Cu2 109.7(3) . . ?
C62 N22 N32 114.0(4) . . ?
C62 N22 Cu2 117.1(3) . . ?
N32 N22 Cu2 128.9(3) . . ?
C72 N32 N22 115.3(4) . . ?
C72 N42 H42A 120 . . ?
C72 N42 H42B 120 . . ?
H42A N42 H42B 120 . . ?
N12 C12 C22 123.5(5) . . ?
N12 C12 H12 118.2 . . ?
C22 C12 H12 118.2 . . ?
C32 C22 C12 118.9(5) . . ?
C32 C22 H22 120.6 . . ?
C12 C22 H22 120.6 . . ?
C22 C32 C42 119.2(5) . . ?
C22 C32 H32 120.4 . . ?
C42 C32 H32 120.4 . . ?
C32 C42 C52 117.6(5) . . ?
C32 C42 H42 121.2 . . ?
C52 C42 H42 121.2 . . ?
N12 C52 C42 123.3(4) . . ?
N12 C52 C62 116.0(4) . . ?
C42 C52 C62 120.7(4) . . ?
N22 C62 C52 120.3(4) . . ?
N22 C62 H62 119.9 . . ?
C52 C62 H62 119.9 . . ?
N32 C72 N42 114.9(4) . . ?
N32 C72 S12 129.4(4) . . ?
N42 C72 S12 115.6(3) . . ?
C73 S13 Cu2 94.81(15) . . ?
C13 N13 C53 119.0(4) . . ?
C13 N13 Cu2 129.5(4) . . ?
C53 N13 Cu2 111.4(3) . . ?
C63 N23 N33 119.9(4) . . ?
C63 N23 Cu2 115.4(3) . . ?
N33 N23 Cu2 124.7(3) . . ?
C73 N33 N23 112.9(3) . . ?
C73 N43 H43A 120 . . ?
C73 N43 H43B 120 . . ?
H43A N43 H43B 120 . . ?
N13 C13 C23 121.1(5) . . ?
N13 C13 H13 119.4 . . ?
C23 C13 H13 119.4 . . ?
C33 C23 C13 120.2(6) . . ?
C33 C23 H23 119.9 . . ?
C13 C23 H23 119.9 . . ?
C23 C33 C43 119.1(6) . . ?
C23 C33 H33 120.4 . . ?
C43 C33 H33 120.4 . . ?
C53 C43 C33 118.8(5) . . ?
C53 C43 H43 120.6 . . ?
C33 C43 H43 120.6 . . ?
N13 C53 C43 121.8(5) . . ?
N13 C53 C63 114.4(4) . . ?
C43 C53 C63 123.8(5) . . ?
N23 C63 C53 118.6(4) . . ?
N23 C63 H63 120.7 . . ?
C53 C63 H63 120.7 . . ?
N33 C73 N43 118.0(4) . . ?
N33 C73 S13 124.8(3) . . ?
N43 C73 S13 117.1(3) . . ?
O4 Cl1 O3 111.7(8) . . ?
O4 Cl1 O1 116.8(7) . . ?
O3 Cl1 O1 106.4(6) . . ?
O4 Cl1 O2 107.1(6) . . ?
O3 Cl1 O2 105.8(6) . . ?
O1 Cl1 O2 108.5(4) . . ?
H1W1 O1W H2W1 108.3(13) . . ?
H1W2 O2W H2W2 105.2(13) . . ?

loop_
_geom_bond_atom_site_label_1
_geom_bond_atom_site_label_2
_geom_bond_site_symmetry_2
_geom_bond_distance
_geom_bond_publ_flag
Cu1 N21 . 1.974(4) ?
Cu1 N11 . 2.042(3) ?
Cu1 S11 . 2.2590(13) ?
Cu1 S12 . 2.2847(14) ?
Cu2 N23 . 1.973(3) ?
Cu2 N22 . 2.047(3) ?
Cu2 N13 . 2.080(4) ?
Cu2 N12 . 2.306(4) ?
Cu2 S13 . 2.3270(14) ?
Cu2 S12 . 2.7361(14) ?
S11 C71 . 1.736(5) ?
N11 C11 . 1.333(5) ?
N11 C51 . 1.360(6) ?
N21 C61 . 1.278(5) ?
N21 N31 . 1.355(5) ?
N31 C71 . 1.326(6) ?
N41 C71 . 1.340(6) ?
N41 H41A . 0.86 ?
N41 H41B . 0.86 ?
C11 C21 . 1.381(6) ?
C11 H11 . 0.93 ?
C21 C31 . 1.381(7) ?
C21 H21 . 0.93 ?
C31 C41 . 1.383(7) ?
C31 H31 . 0.93 ?
C41 C51 . 1.377(6) ?
C41 H41 . 0.93 ?
C51 C61 . 1.450(6) ?
C61 H61 . 0.93 ?
S12 C72 . 1.755(4) ?
N12 C12 . 1.323(6) ?
N12 C52 . 1.339(5) ?
N22 C62 . 1.310(5) ?
N22 N32 . 1.356(5) ?
N32 C72 . 1.316(5) ?
N42 C72 . 1.356(5) ?
N42 H42A . 0.86 ?
N42 H42B . 0.86 ?
C12 C22 . 1.374(7) ?
C12 H12 . 0.93 ?
C22 C32 . 1.370(8) ?
C22 H22 . 0.93 ?
C32 C42 . 1.385(7) ?
C32 H32 . 0.93 ?
C42 C52 . 1.387(6) ?
C42 H42 . 0.93 ?
C52 C62 . 1.461(6) ?
C62 H62 . 0.93 ?
S13 C73 . 1.755(4) ?
N13 C13 . 1.344(6) ?
N13 C53 . 1.350(5) ?
N23 C63 . 1.282(5) ?
N23 N33 . 1.368(5) ?
N33 C73 . 1.313(5) ?
N43 C73 . 1.323(5) ?
N43 H43A . 0.86 ?
N43 H43B . 0.86 ?
C13 C23 . 1.384(7) ?
C13 H13 . 0.93 ?
C23 C33 . 1.358(7) ?
C23 H23 . 0.93 ?
C33 C43 . 1.387(7) ?
C33 H33 . 0.93 ?
C43 C53 . 1.382(6) ?
C43 H43 . 0.93 ?
C53 C63 . 1.435(6) ?
C63 H63 . 0.93 ?
Cl1 O4 . 1.240(9) ?
Cl1 O3 . 1.282(7) ?
Cl1 O1 . 1.335(6) ?
Cl1 O2 . 1.399(6) ?
O1W H1W1 . 0.846(5) ?
O1W H2W1 . 0.845(5) ?
O2W H1W2 . 0.848(5) ?
O2W H2W2 . 0.886(5) ?

loop_
_geom_hbond_atom_site_label_D
_geom_hbond_atom_site_label_H
_geom_hbond_atom_site_label_A
_geom_hbond_distance_DH
_geom_hbond_distance_HA
_geom_hbond_distance_DA
_geom_hbond_angle_DHA
_geom_hbond_site_symmetry_A
_geom_hbond_publ_flag
N41 H41A O1 0.86 2.28 3.141(10) 175 2_546 yes
N41 H41B O3 0.86 2.18 2.877(7) 138 4_575 yes
C11 H11 S12 0.93 2.8 3.347(5) 119 . yes
C11 H11 S12 0.93 2.88 3.764(5) 159 3_656 yes
N42 H42A N32 0.86 2.38 3.163(5) 152 3_666 yes
N42 H42B O2W 0.86 2.76 3.100(8) 105 4_575 yes
C22 H22 N41 0.93 2.67 3.534(7) 155 4_666 yes
N43 H43A S13 0.86 2.73 3.545(4) 159 2_546 yes
N43 H43B O1W 0.86 2.07 2.919(5) 168 2_546 yes
C23 H23 O2 0.93 2.66 3.594(9) 177 2_646 yes
O1W H1W1 N33 0.846(5) 2.197(5) 2.897(5) 140.0(11) 1_565 yes
O1W H2W1 N31 0.845(5) 2.196(5) 2.931(5) 145.4(13) 2_556 yes
O2W H1W2 O4 0.848(5) 2.199(5) 2.919(11) 142.6(19) . yes
O2W H2W2 N42 0.886(5) 2.380(3) 3.100(8) 138.5(10) 4_676 yes

loop_
_geom_torsion_atom_site_label_1
_geom_torsion_atom_site_label_2
_geom_torsion_atom_site_label_3
_geom_torsion_atom_site_label_4
_geom_torsion
_geom_torsion_site_symmetry_1
_geom_torsion_site_symmetry_2
_geom_torsion_site_symmetry_3
_geom_torsion_site_symmetry_4
_geom_torsion_publ_flag
C61 N21 N31 C71 -174.9(4) . . . . ?
Cu1 N21 N31 C71 10.7(5) . . . . ?
C51 N11 C11 C21 -0.4(6) . . . . ?
Cu1 N11 C11 C21 176.7(3) . . . . ?
N11 C11 C21 C31 0.4(7) . . . . ?
C11 C21 C31 C41 -0.2(7) . . . . ?
C21 C31 C41 C51 0.0(7) . . . . ?
C11 N11 C51 C41 0.1(6) . . . . ?
Cu1 N11 C51 C41 -177.5(3) . . . . ?
C11 N11 C51 C61 -178.7(4) . . . . ?
Cu1 N11 C51 C61 3.7(4) . . . . ?
C31 C41 C51 N11 0.1(7) . . . . ?
C31 C41 C51 C61 178.8(4) . . . . ?
N31 N21 C61 C51 -177.5(4) . . . . ?
Cu1 N21 C61 C51 -2.8(5) . . . . ?
N11 C51 C61 N21 -0.8(6) . . . . ?
C41 C51 C61 N21 -179.6(4) . . . . ?
N21 N31 C71 N41 -177.6(4) . . . . ?
N21 N31 C71 S11 2.1(6) . . . . ?
Cu1 S11 C71 N31 -10.6(4) . . . . ?
Cu1 S11 C71 N41 169.1(3) . . . . ?
C62 N22 N32 C72 -176.9(4) . . . . ?
Cu2 N22 N32 C72 0.7(6) . . . . ?
C52 N12 C12 C22 -0.5(8) . . . . ?
Cu2 N12 C12 C22 -172.4(4) . . . . ?
N12 C12 C22 C32 -1.1(9) . . . . ?
C12 C22 C32 C42 1.7(9) . . . . ?
C22 C32 C42 C52 -0.8(8) . . . . ?
C12 N12 C52 C42 1.4(7) . . . . ?
Cu2 N12 C52 C42 175.1(4) . . . . ?
C12 N12 C52 C62 -177.3(4) . . . . ?
Cu2 N12 C52 C62 -3.6(5) . . . . ?
C32 C42 C52 N12 -0.8(8) . . . . ?
C32 C42 C52 C62 177.9(5) . . . . ?
N32 N22 C62 C52 178.1(4) . . . . ?
Cu2 N22 C62 C52 0.2(6) . . . . ?
N12 C52 C62 N22 2.7(7) . . . . ?
C42 C52 C62 N22 -176.1(5) . . . . ?
N22 N32 C72 N42 177.0(4) . . . . ?
N22 N32 C72 S12 -7.8(6) . . . . ?
Cu1 S12 C72 N32 98.0(4) . . . . ?
Cu2 S12 C72 N32 8.4(4) . . . . ?
Cu1 S12 C72 N42 -86.9(4) . . . . ?
Cu2 S12 C72 N42 -176.5(4) . . . . ?
C63 N23 N33 C73 178.6(4) . . . . ?
Cu2 N23 N33 C73 -0.7(5) . . . . ?
C53 N13 C13 C23 0.7(7) . . . . ?
Cu2 N13 C13 C23 177.3(4) . . . . ?
N13 C13 C23 C33 -1.1(9) . . . . ?
C13 C23 C33 C43 1.2(9) . . . . ?
C23 C33 C43 C53 -1.0(8) . . . . ?
C13 N13 C53 C43 -0.5(7) . . . . ?
Cu2 N13 C53 C43 -177.6(4) . . . . ?
C13 N13 C53 C63 179.4(4) . . . . ?
Cu2 N13 C53 C63 2.2(5) . . . . ?
C33 C43 C53 N13 0.6(7) . . . . ?
C33 C43 C53 C63 -179.2(5) . . . . ?
N33 N23 C63 C53 180.0(4) . . . . ?
Cu2 N23 C63 C53 -0.7(5) . . . . ?
N13 C53 C63 N23 -1.1(6) . . . . ?
C43 C53 C63 N23 178.7(4) . . . . ?
N23 N33 C73 N43 179.9(3) . . . . ?
N23 N33 C73 S13 2.7(5) . . . . ?
Cu2 S13 C73 N33 -2.9(4) . . . . ?
Cu2 S13 C73 N43 179.8(3) . . . . ?
